data_2204224
loop_
_publ_author_name
'Meng-Xin Ding'
'Bing Ma'
'Ran Zhu'
'Hai-Tao Sha'
'Ji Shao'
'Xin Sheng'

_publ_section_title
;
 2,2,5,5-Tetramethyl-1,6-diphenyl-7,8-diselenabicyclo[4.1.1]octane
 7,8-dioxide
;
_journal_issue 9
_journal_name_full 'Acta Crystallographica Section E'
_journal_page_first o1458
_journal_page_last o1459
_journal_paper_doi 10.1107/S1600536804018392
_journal_volume 60
_journal_year 2004
_chemical_formula_iupac 'C22 H26 O2 Se2'
_chemical_formula_moiety 'C22 H26 O2 Se2'
_chemical_formula_sum 'C22 H26 O2 Se2'
_chemical_formula_weight 480.35
_chemical_melting_point 170
_chemical_name_systematic
;
2,2,5,5-Tetramethyl-1,6-diphenyl-7,8-diselenabicyclo[4.1.1]octane 7,8-dioxide
;
_space_group_IT_number 14
_symmetry_cell_setting monoclinic
_symmetry_space_group_name_Hall '-P 2yn'
_symmetry_space_group_name_H-M 'P 1 21/n 1'
_atom_sites_solution_hydrogens geom
_atom_sites_solution_primary direct
_atom_sites_solution_secondary difmap
_cell_angle_alpha 90.00
_cell_angle_beta 103.43(3)
_cell_angle_gamma 90.00
_cell_formula_units_Z 4
_cell_length_a 9.1930(18)
_cell_length_b 17.752(4)
_cell_length_c 12.779(3)
_cell_measurement_reflns_used 25
_cell_measurement_temperature 293(2)
_cell_measurement_theta_max 13
_cell_measurement_theta_min 10
_cell_volume 2028.4(8)
_computing_cell_refinement 'CAD-4 Software'
_computing_data_collection 'CAD-4 Software (Enraf--Nonius, 1989)'
_computing_data_reduction 'XCAD4 (Harms & Wocadlo, 1995)'
_computing_molecular_graphics 'SHELXTL (Sheldrick, 1997b)'
_computing_publication_material SHELXTL
_computing_structure_refinement 'SHELXL97 (Sheldrick, 1997a)'
_computing_structure_solution 'SHELXS97 (Sheldrick, 1990)'
_diffrn_ambient_temperature 293(2)
_diffrn_measured_fraction_theta_full 0.991
_diffrn_measured_fraction_theta_max 0.991
_diffrn_measurement_device_type 'Enraf--Nonius CAD-4'
_diffrn_measurement_method \w/2\q
_diffrn_radiation_monochromator graphite
_diffrn_radiation_source 'fine-focus sealed tube'
_diffrn_radiation_type MoK\a
_diffrn_radiation_wavelength 0.71073
_diffrn_reflns_av_R_equivalents 0.0651
_diffrn_reflns_av_sigmaI/netI 0.0568
_diffrn_reflns_limit_h_max 10
_diffrn_reflns_limit_h_min 0
_diffrn_reflns_limit_k_max 21
_diffrn_reflns_limit_k_min 0
_diffrn_reflns_limit_l_max 15
_diffrn_reflns_limit_l_min -15
_diffrn_reflns_number 4203
_diffrn_reflns_theta_full 25.97
_diffrn_reflns_theta_max 25.97
_diffrn_reflns_theta_min 2.00
_diffrn_standards_decay_% 0
_diffrn_standards_interval_count 200
_diffrn_standards_number 3
_exptl_absorpt_coefficient_mu 3.659
_exptl_absorpt_correction_T_max 0.334
_exptl_absorpt_correction_T_min 0.279
_exptl_absorpt_correction_type psi-scan
_exptl_absorpt_process_details '(North et al., 1968)'
_exptl_crystal_colour colourless
_exptl_crystal_density_diffrn 1.573
_exptl_crystal_density_method 'not measured'
_exptl_crystal_description Block
_exptl_crystal_F_000 968
_exptl_crystal_size_max 0.4
_exptl_crystal_size_mid 0.3
_exptl_crystal_size_min 0.3
_refine_diff_density_max 1.047
_refine_diff_density_min -1.066
_refine_ls_extinction_method none
_refine_ls_goodness_of_fit_ref 1.144
_refine_ls_hydrogen_treatment mixed
_refine_ls_matrix_type full
_refine_ls_number_parameters 235
_refine_ls_number_reflns 3951
_refine_ls_number_restraints 0
_refine_ls_restrained_S_all 1.144
_refine_ls_R_factor_all 0.0979
_refine_ls_R_factor_gt 0.0578
_refine_ls_shift/su_max 0.007
_refine_ls_shift/su_mean 0.002
_refine_ls_structure_factor_coef Fsqd
_refine_ls_weighting_details 'calc w = 1/[\s^2^(Fo^2^)+(0.14P)^2^+4P] where P = (Fo^2^+2Fc^2^)/3'
_refine_ls_weighting_scheme calc
_refine_ls_wR_factor_gt 0.1941
_refine_ls_wR_factor_ref 0.2348
_reflns_number_gt 2764
_reflns_number_total 3951
_reflns_threshold_expression I>2\s(I)
_cod_data_source_file su6120.cif
_cod_data_source_block I
_cod_original_cell_volume 2028.4(7)
_cod_original_sg_symbol_H-M 'P 21/n'
_cod_database_code 2204224
_cod_database_fobs_code 2204224

loop_
_symmetry_equiv_pos_as_xyz
'x, y, z'
'-x+1/2, y+1/2, -z+1/2'
'-x, -y, -z'
'x-1/2, -y-1/2, z-1/2'

loop_
_atom_site_label
_atom_site_fract_x
_atom_site_fract_y
_atom_site_fract_z
_atom_site_U_iso_or_equiv
_atom_site_adp_type
_atom_site_calc_flag
_atom_site_refinement_flags
_atom_site_occupancy
_atom_site_type_symbol
Se1 0.41943(10) 0.16128(5) 0.47740(7) 0.0359(3) Uani d . 1 Se
Se2 0.28231(8) 0.25444(5) 0.61144(6) 0.0301(3) Uani d . 1 Se
O1 0.5646(7) 0.1448(4) 0.5782(6) 0.0551(19) Uani d . 1 O
O2 0.1275(7) 0.3028(4) 0.6068(6) 0.0459(16) Uani d . 1 O
C1 0.3735(9) 0.2730(5) 0.4841(7) 0.0302(18) Uani d . 1 C
C2 0.2740(9) 0.2968(5) 0.3721(7) 0.036(2) Uani d . 1 C
C3 0.1580(10) 0.2362(6) 0.3223(8) 0.045(2) Uani d . 1 C
H3A 0.1015 0.2551 0.2536 0.055 Uiso calc R 1 H
H3B 0.2122 0.1921 0.3077 0.055 Uiso calc R 1 H
C4 0.0459(9) 0.2109(6) 0.3878(7) 0.040(2) Uani d . 1 C
H4A -0.0481 0.1999 0.3375 0.048 Uiso calc R 1 H
H4B 0.0283 0.2533 0.4311 0.048 Uiso calc R 1 H
C5 0.0864(9) 0.1421(5) 0.4635(7) 0.036(2) Uani d . 1 C
C6 0.2408(9) 0.1512(5) 0.5473(6) 0.0299(17) Uani d . 1 C
C7 0.0850(12) 0.0710(7) 0.4000(8) 0.055(3) Uani d . 1 C
H7A 0.1617 0.0734 0.3603 0.083 Uiso calc R 1 H
H7B -0.0107 0.0654 0.3508 0.083 Uiso calc R 1 H
H7C 0.1030 0.0287 0.4481 0.083 Uiso calc R 1 H
C8 -0.0378(10) 0.1376(6) 0.5270(9) 0.048(2) Uani d . 1 C
H8A -0.1333 0.1321 0.4776 0.072 Uiso calc R 1 H
H8B -0.0373 0.1829 0.5682 0.072 Uiso calc R 1 H
H8C -0.0198 0.0950 0.5746 0.072 Uiso calc R 1 H
C9 0.1930(11) 0.3718(6) 0.3813(8) 0.049(3) Uani d . 1 C
H9A 0.2651 0.4093 0.4129 0.073 Uiso calc R 1 H
H9B 0.1232 0.3647 0.4258 0.073 Uiso calc R 1 H
H9C 0.1405 0.3880 0.3110 0.073 Uiso calc R 1 H
C10 0.3751(11) 0.3076(7) 0.2935(8) 0.052(3) Uani d . 1 C
H10A 0.4493 0.3451 0.3211 0.078 Uiso calc R 1 H
H10B 0.3159 0.3236 0.2250 0.078 Uiso calc R 1 H
H10C 0.4235 0.2608 0.2850 0.078 Uiso calc R 1 H
C11 0.5075(9) 0.3226(5) 0.5256(7) 0.0325(19) Uani d . 1 C
C12 0.6514(10) 0.3024(6) 0.5156(8) 0.043(2) Uani d . 1 C
H12A 0.6662 0.2582 0.4803 0.052 Uiso calc R 1 H
C13 0.7717(10) 0.3492(7) 0.5590(9) 0.052(3) Uani d . 1 C
H13A 0.8673 0.3352 0.5540 0.063 Uiso calc R 1 H
C14 0.7526(10) 0.4149(7) 0.6085(9) 0.057(3) Uani d . 1 C
H14A 0.8342 0.4461 0.6345 0.069 Uiso calc R 1 H
C15 0.6136(11) 0.4354(6) 0.6204(8) 0.047(2) Uani d . 1 C
H15A 0.6002 0.4806 0.6539 0.057 Uiso calc R 1 H
C16 0.4904(10) 0.3868(6) 0.5809(7) 0.042(2) Uani d . 1 C
H16A 0.3970 0.3988 0.5927 0.051 Uiso calc R 1 H
C17 0.2762(9) 0.0923(5) 0.6351(7) 0.0349(19) Uani d . 1 C
C18 0.3372(11) 0.0227(6) 0.6151(8) 0.045(2) Uani d . 1 C
H18A 0.3599 0.0132 0.5491 0.054 Uiso calc R 1 H
C19 0.3632(11) -0.0318(6) 0.6955(9) 0.050(3) Uani d . 1 C
H19A 0.4052 -0.0776 0.6831 0.060 Uiso calc R 1 H
C20 0.3285(11) -0.0194(6) 0.7921(8) 0.048(2) Uani d . 1 C
H20A 0.3468 -0.0564 0.8451 0.058 Uiso calc R 1 H
C21 0.2667(11) 0.0477(6) 0.8105(8) 0.051(3) Uani d . 1 C
H21A 0.2412 0.0562 0.8757 0.061 Uiso calc R 1 H
C22 0.2420(11) 0.1026(6) 0.7327(8) 0.043(2) Uani d . 1 C
H22A 0.2008 0.1482 0.7469 0.052 Uiso calc R 1 H

loop_
_atom_site_aniso_label
_atom_site_aniso_U_11
_atom_site_aniso_U_22
_atom_site_aniso_U_33
_atom_site_aniso_U_12
_atom_site_aniso_U_13
_atom_site_aniso_U_23
Se1 0.0350(5) 0.0365(5) 0.0373(5) 0.0017(4) 0.0104(4) -0.0032(4)
Se2 0.0267(5) 0.0325(5) 0.0294(5) -0.0025(3) 0.0032(3) -0.0038(3)
O1 0.030(3) 0.063(5) 0.065(5) 0.003(3) -0.004(3) 0.014(4)
O2 0.036(3) 0.048(4) 0.057(4) 0.006(3) 0.019(3) 0.001(3)
C1 0.027(4) 0.028(4) 0.033(4) -0.007(3) 0.001(3) -0.001(4)
C2 0.023(4) 0.048(6) 0.032(4) -0.012(4) -0.004(3) 0.000(4)
C3 0.034(5) 0.059(7) 0.036(5) -0.011(4) -0.006(4) 0.010(5)
C4 0.033(5) 0.041(5) 0.036(5) -0.013(4) -0.013(4) 0.001(4)
C5 0.032(4) 0.041(5) 0.032(4) -0.009(4) -0.001(4) 0.002(4)
C6 0.038(4) 0.026(4) 0.027(4) -0.001(3) 0.009(3) -0.009(3)
C7 0.050(6) 0.070(8) 0.043(6) -0.021(5) 0.004(5) -0.015(5)
C8 0.035(5) 0.046(6) 0.061(6) -0.009(4) 0.006(4) 0.006(5)
C9 0.046(5) 0.042(6) 0.047(6) -0.001(4) -0.011(4) 0.016(5)
C10 0.047(6) 0.070(8) 0.037(5) -0.010(5) 0.007(4) 0.007(5)
C11 0.023(4) 0.036(5) 0.036(5) -0.003(3) 0.001(3) 0.009(4)
C12 0.032(5) 0.043(6) 0.053(6) -0.003(4) 0.006(4) 0.002(5)
C13 0.020(4) 0.068(8) 0.066(7) -0.009(4) 0.002(4) 0.009(6)
C14 0.030(5) 0.063(8) 0.067(7) -0.017(5) -0.015(5) 0.015(6)
C15 0.056(6) 0.040(6) 0.043(5) -0.018(5) 0.006(5) -0.001(4)
C16 0.033(5) 0.058(6) 0.032(5) -0.013(4) -0.002(4) 0.003(4)
C17 0.025(4) 0.034(5) 0.045(5) -0.003(3) 0.005(4) -0.003(4)
C18 0.049(5) 0.038(6) 0.048(5) 0.000(4) 0.012(4) -0.001(5)
C19 0.043(5) 0.035(6) 0.069(7) 0.004(4) 0.006(5) 0.013(5)
C20 0.045(6) 0.053(7) 0.042(5) -0.003(5) 0.003(4) 0.018(5)
C21 0.052(6) 0.059(7) 0.041(5) 0.004(5) 0.013(5) 0.007(5)
C22 0.049(5) 0.034(5) 0.048(6) 0.000(4) 0.012(5) 0.001(4)

loop_
_atom_type_symbol
_atom_type_description
_atom_type_scat_dispersion_real
_atom_type_scat_dispersion_imag
_atom_type_scat_source
C C 0.0033 0.0016 'International Tables Vol C Tables 4.2.6.8 and 6.1.1.4'
H H 0.0000 0.0000 'International Tables Vol C Tables 4.2.6.8 and 6.1.1.4'
O O 0.0106 0.0060 'International Tables Vol C Tables 4.2.6.8 and 6.1.1.4'
Se Se -0.0929 2.2259 'International Tables Vol C Tables 4.2.6.8 and 6.1.1.4'

loop_
_geom_angle_atom_site_label_1
_geom_angle_atom_site_label_2
_geom_angle_atom_site_label_3
_geom_angle
_geom_angle_publ_flag
O1 Se1 C1 106.1(4) y
O1 Se1 C6 103.2(4) y
C1 Se1 C6 82.6(3) ?
O2 Se2 C6 112.3(3) y
O2 Se2 C1 113.7(3) y
C6 Se2 C1 84.0(3) ?
C11 C1 C2 114.8(7) ?
C11 C1 Se2 105.6(5) ?
C2 C1 Se2 121.0(5) ?
C11 C1 Se1 115.1(6) ?
C2 C1 Se1 107.9(6) ?
Se2 C1 Se1 90.2(3) ?
C10 C2 C3 106.5(8) ?
C10 C2 C9 108.7(8) ?
C3 C2 C9 109.5(7) ?
C10 C2 C1 108.6(7) ?
C3 C2 C1 112.9(7) ?
C9 C2 C1 110.7(7) ?
C4 C3 C2 117.8(8) ?
C4 C3 H3A 107.9 ?
C2 C3 H3A 107.9 ?
C4 C3 H3B 107.9 ?
C2 C3 H3B 107.9 ?
H3A C3 H3B 107.2 ?
C3 C4 C5 118.4(8) ?
C3 C4 H4A 107.7 ?
C5 C4 H4A 107.7 ?
C3 C4 H4B 107.7 ?
C5 C4 H4B 107.7 ?
H4A C4 H4B 107.1 ?
C7 C5 C4 110.8(8) ?
C7 C5 C8 109.0(8) ?
C4 C5 C8 105.6(8) ?
C7 C5 C6 110.3(8) ?
C4 C5 C6 113.1(7) ?
C8 C5 C6 107.9(7) ?
C17 C6 C5 116.0(7) ?
C17 C6 Se2 109.9(5) ?
C5 C6 Se2 115.3(6) ?
C17 C6 Se1 109.1(5) ?
C5 C6 Se1 113.5(5) ?
Se2 C6 Se1 90.2(3) ?
C5 C7 H7A 109.5 ?
C5 C7 H7B 109.5 ?
H7A C7 H7B 109.5 ?
C5 C7 H7C 109.5 ?
H7A C7 H7C 109.5 ?
H7B C7 H7C 109.5 ?
C5 C8 H8A 109.5 ?
C5 C8 H8B 109.5 ?
H8A C8 H8B 109.5 ?
C5 C8 H8C 109.5 ?
H8A C8 H8C 109.5 ?
H8B C8 H8C 109.5 ?
C2 C9 H9A 109.5 ?
C2 C9 H9B 109.5 ?
H9A C9 H9B 109.5 ?
C2 C9 H9C 109.5 ?
H9A C9 H9C 109.5 ?
H9B C9 H9C 109.5 ?
C2 C10 H10A 109.5 ?
C2 C10 H10B 109.5 ?
H10A C10 H10B 109.5 ?
C2 C10 H10C 109.5 ?
H10A C10 H10C 109.5 ?
H10B C10 H10C 109.5 ?
C16 C11 C12 118.8(8) ?
C16 C11 C1 119.1(7) ?
C12 C11 C1 121.9(8) ?
C13 C12 C11 119.3(10) ?
C13 C12 H12A 120.4 ?
C11 C12 H12A 120.4 ?
C14 C13 C12 121.5(9) ?
C14 C13 H13A 119.3 ?
C12 C13 H13A 119.3 ?
C13 C14 C15 120.4(9) ?
C13 C14 H14A 119.8 ?
C15 C14 H14A 119.8 ?
C14 C15 C16 119.1(10) ?
C14 C15 H15A 120.5 ?
C16 C15 H15A 120.5 ?
C11 C16 C15 120.8(9) ?
C11 C16 H16A 119.6 ?
C15 C16 H16A 119.6 ?
C22 C17 C18 118.0(9) ?
C22 C17 C6 121.9(8) ?
C18 C17 C6 119.9(8) ?
C19 C18 C17 118.9(9) ?
C19 C18 H18A 120.5 ?
C17 C18 H18A 120.5 ?
C20 C19 C18 121.4(10) ?
C20 C19 H19A 119.3 ?
C18 C19 H19A 119.3 ?
C21 C20 C19 119.4(10) ?
C21 C20 H20A 120.3 ?
C19 C20 H20A 120.3 ?
C20 C21 C22 120.1(10) ?
C20 C21 H21A 120.0 ?
C22 C21 H21A 120.0 ?
C17 C22 C21 122.1(10) ?
C17 C22 H22A 119.0 ?
C21 C22 H22A 119.0 ?

loop_
_geom_bond_atom_site_label_1
_geom_bond_atom_site_label_2
_geom_bond_distance
_geom_bond_publ_flag
Se1 C6 2.051(8) y
Se2 O2 1.651(6) y
Se2 C6 2.007(8) y
Se2 C1 2.023(8) y
C1 C11 1.507(11) ?
C1 C2 1.567(11) ?
C2 C10 1.531(12) ?
C2 C3 1.543(12) ?
C2 C9 1.543(14) ?
C3 C4 1.539(13) ?
C3 H3A 0.9700 ?
C3 H3B 0.9700 ?
C4 C5 1.548(13) ?
C4 H4A 0.9700 ?
C4 H4B 0.9700 ?
C5 C7 1.500(14) ?
C5 C8 1.549(13) ?
C5 C6 1.575(11) ?
C6 C17 1.514(12) ?
C7 H7A 0.9600 ?
C7 H7B 0.9600 ?
C7 H7C 0.9600 ?
C8 H8A 0.9600 ?
C8 H8B 0.9600 ?
C8 H8C 0.9600 ?
C9 H9A 0.9600 ?
C9 H9B 0.9600 ?
C9 H9C 0.9600 ?
C10 H10A 0.9600 ?
C10 H10B 0.9600 ?
C10 H10C 0.9600 ?
C11 C16 1.371(13) ?
C11 C12 1.405(12) ?
C12 C13 1.391(13) ?
C12 H12A 0.9300 ?
C13 C14 1.357(16) ?
C13 H13A 0.9300 ?
C14 C15 1.371(15) ?
C14 H14A 0.9300 ?
C15 C16 1.420(13) ?
C15 H15A 0.9300 ?
C16 H16A 0.9300 ?
C17 C22 1.367(13) ?
C17 C18 1.405(13) ?
C18 C19 1.391(13) ?
C18 H18A 0.9300 ?
C19 C20 1.363(15) ?
C19 H19A 0.9300 ?
C20 C21 1.362(15) ?
C20 H20A 0.9300 ?
C21 C22 1.373(14) ?
C21 H21A 0.9300 ?
C22 H22A 0.9300 ?

loop_
_geom_torsion_atom_site_label_1
_geom_torsion_atom_site_label_2
_geom_torsion_atom_site_label_3
_geom_torsion_atom_site_label_4
_geom_torsion
O2 Se2 C1 C11 105.0(6)
C6 Se2 C1 C11 -143.3(6)
O2 Se2 C1 C2 -27.6(8)
C6 Se2 C1 C2 84.1(7)
O2 Se2 C1 Se1 -138.8(3)
C6 Se2 C1 Se1 -27.1(3)
O1 Se1 C1 C11 32.3(7)
C6 Se1 C1 C11 134.0(6)
O1 Se1 C1 C2 162.0(5)
C6 Se1 C1 C2 -96.3(5)
O1 Se1 C1 Se2 -75.1(4)
C6 Se1 C1 Se2 26.6(3)
C11 C1 C2 C10 50.6(10)
Se2 C1 C2 C10 179.2(7)
Se1 C1 C2 C10 -79.3(8)
C11 C1 C2 C3 168.3(8)
Se2 C1 C2 C3 -63.1(10)
Se1 C1 C2 C3 38.5(9)
C11 C1 C2 C9 -68.6(9)
Se2 C1 C2 C9 60.0(9)
Se1 C1 C2 C9 161.5(6)
C10 C2 C3 C4 176.8(8)
C9 C2 C3 C4 -65.9(11)
C1 C2 C3 C4 57.8(11)
C2 C3 C4 C5 -92.0(11)
C3 C4 C5 C7 -69.0(10)
C3 C4 C5 C8 173.1(8)
C3 C4 C5 C6 55.4(11)
C7 C5 C6 C17 -64.8(9)
C4 C5 C6 C17 170.5(7)
C8 C5 C6 C17 54.2(10)
C7 C5 C6 Se2 164.8(6)
C4 C5 C6 Se2 40.1(9)
C8 C5 C6 Se2 -76.3(8)
C7 C5 C6 Se1 62.7(8)
C4 C5 C6 Se1 -62.0(9)
C8 C5 C6 Se1 -178.3(6)
O2 Se2 C6 C17 -109.6(6)
C1 Se2 C6 C17 137.3(6)
O2 Se2 C6 C5 23.7(7)
C1 Se2 C6 C5 -89.4(6)
O2 Se2 C6 Se1 140.0(3)
C1 Se2 C6 Se1 26.8(3)
O1 Se1 C6 C17 -33.0(6)
C1 Se1 C6 C17 -138.0(6)
O1 Se1 C6 C5 -164.0(6)
C1 Se1 C6 C5 91.0(6)
O1 Se1 C6 Se2 78.1(4)
C1 Se1 C6 Se2 -26.8(3)
C2 C1 C11 C16 84.9(10)
Se2 C1 C11 C16 -51.0(9)
Se1 C1 C11 C16 -148.8(7)
C2 C1 C11 C12 -99.4(10)
Se2 C1 C11 C12 124.6(8)
Se1 C1 C11 C12 26.8(11)
C16 C11 C12 C13 -2.0(14)
C1 C11 C12 C13 -177.7(9)
C11 C12 C13 C14 -1.6(16)
C12 C13 C14 C15 2.4(17)
C13 C14 C15 C16 0.4(16)
C12 C11 C16 C15 4.8(13)
C1 C11 C16 C15 -179.4(8)
C14 C15 C16 C11 -4.1(14)
C5 C6 C17 C22 -93.1(10)
Se2 C6 C17 C22 39.9(10)
Se1 C6 C17 C22 137.3(7)
C5 C6 C17 C18 82.8(10)
Se2 C6 C17 C18 -144.2(7)
Se1 C6 C17 C18 -46.8(9)
C22 C17 C18 C19 -1.4(13)
C6 C17 C18 C19 -177.4(8)
C17 C18 C19 C20 1.1(15)
C18 C19 C20 C21 0.1(16)
C19 C20 C21 C22 -1.0(16)
C18 C17 C22 C21 0.5(14)
C6 C17 C22 C21 176.5(9)
C20 C21 C22 C17 0.7(16)
